data_4120492
loop_
_publ_author_name
'Bruneau, Angela M.'
'Liou, Lara'
'Collum, David B.'

_publ_section_title
;
 Solution structures of lithium amino alkoxides used in highly
 enantioselective 1,2-additions.
;
_journal_issue 7
_journal_name_full 'Journal of the American Chemical Society'
_journal_page_first 2885
_journal_page_last 2891
_journal_paper_doi 10.1021/ja412210d
_journal_volume 136
_journal_year 2014
_chemical_absolute_configuration unk
_chemical_formula_moiety 'C52 H72 Li4 N4 O4'
_chemical_formula_sum 'C52 H72 Li4 N4 O4'
_chemical_formula_weight 844.90
_chemical_name_systematic
; 
 ? 
;
_space_group_IT_number 4
_symmetry_cell_setting monoclinic
_symmetry_space_group_name_Hall 'P 2yb'
_symmetry_space_group_name_H-M 'P 1 21 1'
_atom_sites_solution_hydrogens mixed
_atom_sites_solution_primary direct
_atom_sites_solution_secondary difmap
_audit_creation_method SHELXL-97
_cell_angle_alpha 90.00
_cell_angle_beta 95.593(2)
_cell_angle_gamma 90.00
_cell_formula_units_Z 4
_cell_length_a 10.6188(7)
_cell_length_b 21.8666(15)
_cell_length_c 21.4263(13)
_cell_measurement_reflns_used 9973
_cell_measurement_temperature 223(2)
_cell_measurement_theta_max 19.47
_cell_measurement_theta_min 2.27
_cell_volume 4951.4(6)
_computing_cell_refinement 'Bruker SAINT+'
_computing_data_collection 'Bruker APEX2'
_computing_data_reduction 'Bruker SAINT+'
_computing_molecular_graphics 'Bruker SHELXTL'
_computing_publication_material 'Bruker SHELXTL'
_computing_structure_refinement 'SHELXL-97 (Sheldrick, 1997)'
_computing_structure_solution 'SHELXS-97 (Sheldrick, 1990)'
_diffrn_ambient_temperature 223(2)
_diffrn_measured_fraction_theta_full 0.883
_diffrn_measured_fraction_theta_max 0.883
_diffrn_measurement_device_type 'Bruker X8 APEX II diffractometer'
_diffrn_measurement_method 'phi and omega scans'
_diffrn_radiation_monochromator graphite
_diffrn_radiation_source 'fine-focus sealed tube'
_diffrn_radiation_type MoK\a
_diffrn_radiation_wavelength 0.71073
_diffrn_reflns_av_R_equivalents 0.0485
_diffrn_reflns_av_sigmaI/netI 0.0311
_diffrn_reflns_limit_h_max 11
_diffrn_reflns_limit_h_min -11
_diffrn_reflns_limit_k_max 22
_diffrn_reflns_limit_k_min -23
_diffrn_reflns_limit_l_max 23
_diffrn_reflns_limit_l_min -23
_diffrn_reflns_number 60393
_diffrn_reflns_theta_full 23.25
_diffrn_reflns_theta_max 23.25
_diffrn_reflns_theta_min 0.95
_diffrn_standards_number 0
_exptl_absorpt_coefficient_mu 0.070
_exptl_absorpt_correction_T_max 0.9983
_exptl_absorpt_correction_T_min 0.9661
_exptl_absorpt_correction_type multi-scan
_exptl_absorpt_process_details SADABS
_exptl_crystal_colour colorless
_exptl_crystal_density_diffrn 1.133
_exptl_crystal_density_method 'not measured'
_exptl_crystal_description plate
_exptl_crystal_F_000 1824
_exptl_crystal_size_max 0.50
_exptl_crystal_size_mid 0.25
_exptl_crystal_size_min 0.03
_refine_diff_density_max 0.109
_refine_diff_density_min -0.165
_refine_diff_density_rms 0.029
_refine_ls_abs_structure_details 'Flack H D (1983), Acta Cryst. A39, 876-881'
_refine_ls_abs_structure_Flack 0(10)
_refine_ls_extinction_method none
_refine_ls_goodness_of_fit_ref 1.051
_refine_ls_hydrogen_treatment mixed
_refine_ls_matrix_type full
_refine_ls_number_parameters 1222
_refine_ls_number_reflns 6463
_refine_ls_number_restraints 15
_refine_ls_restrained_S_all 1.050
_refine_ls_R_factor_all 0.0491
_refine_ls_R_factor_gt 0.0339
_refine_ls_shift/su_max 0.009
_refine_ls_shift/su_mean 0.000
_refine_ls_structure_factor_coef Fsqd
_refine_ls_weighting_details 'calc w=1/[\s^2^(Fo^2^)+(0.0468P)^2^+0.4644P] where P=(Fo^2^+2Fc^2^)/3'
_refine_ls_weighting_scheme calc
_refine_ls_wR_factor_gt 0.0738
_refine_ls_wR_factor_ref 0.0810
_reflns_number_gt 5396
_reflns_number_total 6463
_reflns_threshold_expression >2sigma(I)
_cod_data_source_file ja412210d_si_002.cif
_cod_data_source_block ab1
_cod_depositor_comments
;
The following automatic conversions were performed:

'_symmetry_cell_setting' value 'Monoclinic' changed to 'monoclinic'
according to
/usr/data/users/saulius/automatic-downloads/current/ACS/lib/dictionaries/cif_core.dic
dictionary named 'cif_core.dic' version 2.4.2 from 2011-04-26.

Automatic conversion script
Id: cif_fix_values 2281 2013-09-26 08:29:07Z andrius 
;
_cod_original_sg_symbol_H-M P2(1)
_cod_database_code 4120492

loop_
_symmetry_equiv_pos_as_xyz
'x, y, z'
'-x, y+1/2, -z'

loop_
_atom_site_label
_atom_site_type_symbol
_atom_site_fract_x
_atom_site_fract_y
_atom_site_fract_z
_atom_site_U_iso_or_equiv
_atom_site_adp_type
_atom_site_occupancy
_atom_site_symmetry_multiplicity
_atom_site_calc_flag
_atom_site_refinement_flags
_atom_site_disorder_assembly
_atom_site_disorder_group
Li1 Li 0.5290(5) 0.9001(3) 0.5021(2) 0.0412(13) Uani 1 1 d . . .
Li2 Li 0.6724(5) 0.9942(3) 0.5067(2) 0.0395(13) Uani 1 1 d . . .
Li3 Li 0.5821(4) 0.9541(3) 0.6051(2) 0.0384(13) Uani 1 1 d . . .
Li4 Li 0.7494(5) 0.8932(3) 0.5583(2) 0.0417(14) Uani 1 1 d . A .
O1 O 0.58665(18) 0.86682(10) 0.58826(9) 0.0378(5) Uani 1 1 d . . .
O2 O 0.69153(18) 0.91206(10) 0.47393(9) 0.0396(5) Uani 1 1 d . . .
O3 O 0.49136(17) 0.98198(10) 0.52560(9) 0.0377(5) Uani 1 1 d . . .
O4 O 0.74863(17) 0.97749(10) 0.58951(9) 0.0381(5) Uani 1 1 d . A .
N1 N 0.4092(2) 0.82577(13) 0.47931(12) 0.0407(7) Uani 1 1 d . . .
N2 N 0.7406(2) 1.02316(13) 0.41734(12) 0.0421(7) Uani 1 1 d . . .
N3 N 0.4728(2) 1.01074(13) 0.65481(12) 0.0404(7) Uani 1 1 d . . .
N4 N 0.9319(2) 0.88738(16) 0.61576(16) 0.0589(9) Uani 1 1 d . . .
C1 C 0.4567(3) 0.78722(16) 0.53340(16) 0.0418(9) Uani 1 1 d . . .
C2 C 0.5751(3) 0.75185(18) 0.52068(17) 0.0558(10) Uani 1 1 d . . .
H2A H 0.5556 0.7249 0.4851 0.084 Uiso 1 1 calc R . .
H2B H 0.6041 0.7278 0.5573 0.084 Uiso 1 1 calc R . .
H2C H 0.6408 0.7803 0.5115 0.084 Uiso 1 1 calc R . .
C3 C 0.4831(3) 0.82881(16) 0.59285(14) 0.0366(8) Uani 1 1 d . . .
C4 C 0.4880(3) 0.78929(16) 0.65085(15) 0.0430(9) Uani 1 1 d . . .
C5 C 0.5962(4) 0.76052(19) 0.67606(18) 0.0618(11) Uani 1 1 d . . .
H5A H 0.6730 0.7685 0.6592 0.074 Uiso 1 1 calc R . .
C6 C 0.5950(5) 0.7201(2) 0.7256(2) 0.0821(14) Uani 1 1 d . . .
H6A H 0.6697 0.7002 0.7416 0.099 Uiso 1 1 calc R . .
C7 C 0.4820(6) 0.7092(2) 0.7517(2) 0.0806(15) Uani 1 1 d . . .
H7A H 0.4799 0.6813 0.7850 0.097 Uiso 1 1 calc R . .
C8 C 0.3762(5) 0.7385(2) 0.7292(2) 0.0690(12) Uani 1 1 d . . .
H8A H 0.3008 0.7324 0.7480 0.083 Uiso 1 1 calc R . .
C9 C 0.3777(4) 0.77755(17) 0.67872(17) 0.0540(10) Uani 1 1 d . . .
H9A H 0.3021 0.7967 0.6627 0.065 Uiso 1 1 calc R . .
C10 C 0.4045(3) 0.79527(19) 0.41768(16) 0.0539(10) Uani 1 1 d . . .
H10A H 0.3672 0.7544 0.4193 0.065 Uiso 1 1 calc R . .
H10B H 0.4892 0.7917 0.4036 0.065 Uiso 1 1 calc R . .
C11 C 0.3220(4) 0.8367(2) 0.37516(18) 0.0704(12) Uani 1 1 d . . .
H11A H 0.2837 0.8145 0.3384 0.084 Uiso 1 1 calc R . .
H11B H 0.3706 0.8713 0.3611 0.084 Uiso 1 1 calc R . .
C12 C 0.2223(4) 0.8581(2) 0.41607(18) 0.0712(12) Uani 1 1 d . . .
H12A H 0.1428 0.8359 0.4058 0.085 Uiso 1 1 calc R . .
H12B H 0.2062 0.9020 0.4104 0.085 Uiso 1 1 calc R . .
C13 C 0.2765(3) 0.84453(18) 0.48282(17) 0.0515(10) Uani 1 1 d . . .
H13A H 0.2727 0.8810 0.5091 0.062 Uiso 1 1 calc R . .
H13B H 0.2288 0.8116 0.5008 0.062 Uiso 1 1 calc R . .
C14 C 0.7837(3) 0.96523(17) 0.39054(15) 0.0461(9) Uani 1 1 d . . .
H14A H 0.7725 0.9689 0.3443 0.055 Uiso 1 1 calc R . .
C15 C 0.9229(3) 0.9513(2) 0.4100(2) 0.0691(12) Uani 1 1 d . . .
H15A H 0.9740 0.9864 0.4011 0.104 Uiso 1 1 calc R . .
H15B H 0.9487 0.9162 0.3866 0.104 Uiso 1 1 calc R . .
H15C H 0.9343 0.9423 0.4545 0.104 Uiso 1 1 calc R . .
C16 C 0.6971(3) 0.91289(16) 0.40961(15) 0.0384(8) Uani 1 1 d . . .
C17 C 0.7363(3) 0.85113(17) 0.38507(15) 0.0444(9) Uani 1 1 d . . .
C18 C 0.8114(4) 0.8110(2) 0.42166(18) 0.0613(11) Uani 1 1 d . . .
H18A H 0.8429 0.8228 0.4624 0.074 Uiso 1 1 calc R . .
C19 C 0.8415(4) 0.7540(2) 0.3998(2) 0.0758(13) Uani 1 1 d . . .
H19A H 0.8941 0.7280 0.4258 0.091 Uiso 1 1 calc R . .
C20 C 0.7964(5) 0.7346(2) 0.3414(2) 0.0771(13) Uani 1 1 d . . .
H20A H 0.8151 0.6952 0.3273 0.093 Uiso 1 1 calc R . .
C21 C 0.7228(4) 0.7742(2) 0.3036(2) 0.0705(12) Uani 1 1 d . . .
H21A H 0.6921 0.7621 0.2629 0.085 Uiso 1 1 calc R . .
C22 C 0.6938(3) 0.8314(2) 0.32516(17) 0.0568(10) Uani 1 1 d . . .
H22A H 0.6437 0.8578 0.2985 0.068 Uiso 1 1 calc R . .
C23 C 0.6291(3) 1.04839(18) 0.38035(18) 0.0561(10) Uani 1 1 d . . .
H23A H 0.5539 1.0237 0.3858 0.067 Uiso 1 1 calc R . .
H23B H 0.6421 1.0495 0.3357 0.067 Uiso 1 1 calc R . .
C24 C 0.6143(4) 1.11226(19) 0.4054(2) 0.0685(12) Uani 1 1 d . . .
H24A H 0.5607 1.1123 0.4401 0.082 Uiso 1 1 calc R . .
H24B H 0.5773 1.1397 0.3723 0.082 Uiso 1 1 calc R . .
C25 C 0.7490(4) 1.1312(2) 0.4277(2) 0.0721(12) Uani 1 1 d . . .
H25A H 0.7557 1.1430 0.4720 0.087 Uiso 1 1 calc R . .
H25B H 0.7757 1.1657 0.4030 0.087 Uiso 1 1 calc R . .
C26 C 0.8299(3) 1.07483(19) 0.41812(19) 0.0599(11) Uani 1 1 d . . .
H26A H 0.8682 1.0775 0.3784 0.072 Uiso 1 1 calc R . .
H26B H 0.8973 1.0705 0.4525 0.072 Uiso 1 1 calc R . .
C27 C 0.4161(3) 1.05033(16) 0.60317(15) 0.0379(8) Uani 1 1 d . . .
C28 C 0.5049(3) 1.10159(16) 0.58931(16) 0.0484(9) Uani 1 1 d . . .
H28A H 0.5113 1.1306 0.6238 0.073 Uiso 1 1 calc R . .
H28B H 0.4725 1.1222 0.5510 0.073 Uiso 1 1 calc R . .
H28C H 0.5880 1.0849 0.5843 0.073 Uiso 1 1 calc R . .
C29 C 0.3834(3) 1.01018(16) 0.54430(15) 0.0383(8) Uani 1 1 d . . .
C30 C 0.3086(3) 1.04529(16) 0.49067(16) 0.0405(9) Uani 1 1 d . . .
C31 C 0.3183(3) 1.0275(2) 0.42990(17) 0.0592(11) Uani 1 1 d . . .
H31A H 0.3717 0.9946 0.4221 0.071 Uiso 1 1 calc R . .
C32 C 0.2512(4) 1.0566(3) 0.3798(2) 0.0789(14) Uani 1 1 d . . .
H32A H 0.2589 1.0430 0.3387 0.095 Uiso 1 1 calc R . .
C33 C 0.1732(4) 1.1052(2) 0.3897(3) 0.0777(14) Uani 1 1 d . . .
H33A H 0.1294 1.1258 0.3557 0.093 Uiso 1 1 calc R . .
C34 C 0.1611(4) 1.1228(2) 0.4490(2) 0.0711(12) Uani 1 1 d . . .
H34A H 0.1068 1.1554 0.4564 0.085 Uiso 1 1 calc R . .
C35 C 0.2276(3) 1.09347(19) 0.49964(19) 0.0597(11) Uani 1 1 d . . .
H35A H 0.2173 1.1066 0.5406 0.072 Uiso 1 1 calc R . .
C36 C 0.5317(3) 1.04465(18) 0.70969(15) 0.0528(10) Uani 1 1 d . . .
H36A H 0.4756 1.0771 0.7221 0.063 Uiso 1 1 calc R . .
H36B H 0.6123 1.0629 0.7007 0.063 Uiso 1 1 calc R . .
C37 C 0.5523(4) 0.9963(2) 0.76051(17) 0.0689(12) Uani 1 1 d . . .
H37A H 0.5415 1.0137 0.8018 0.083 Uiso 1 1 calc R . .
H37B H 0.6374 0.9787 0.7614 0.083 Uiso 1 1 calc R . .
C38 C 0.4523(4) 0.9480(2) 0.74292(18) 0.0705(12) Uani 1 1 d . . .
H38A H 0.3958 0.9434 0.7761 0.085 Uiso 1 1 calc R . .
H38B H 0.4917 0.9084 0.7358 0.085 Uiso 1 1 calc R . .
C39 C 0.3801(3) 0.97150(18) 0.68292(16) 0.0536(10) Uani 1 1 d . . .
H39A H 0.3528 0.9376 0.6549 0.064 Uiso 1 1 calc R . .
H39B H 0.3057 0.9951 0.6921 0.064 Uiso 1 1 calc R . .
C40 C 0.9626(3) 0.95190(19) 0.63065(18) 0.0530(10) Uani 1 1 d . A .
H40A H 1.0195 0.9536 0.6701 0.064 Uiso 1 1 calc R . .
C41 C 1.0271(3) 0.9833(2) 0.57906(19) 0.0682(12) Uani 1 1 d . . .
H41A H 1.0994 0.9592 0.5693 0.102 Uiso 1 1 calc R A .
H41B H 1.0553 1.0237 0.5931 0.102 Uiso 1 1 calc R . .
H41C H 0.9678 0.9871 0.5419 0.102 Uiso 1 1 calc R . .
C42 C 0.8368(3) 0.98568(18) 0.64075(14) 0.0430(9) Uani 1 1 d . . .
H42A H 0.8022 0.9663 0.6772 0.052 Uiso 1 1 calc R A .
C43 C 0.8631(3) 1.05193(19) 0.65763(16) 0.0488(10) Uani 1 1 d . A .
C44 C 0.8459(3) 1.09787(19) 0.6138(2) 0.0557(10) Uani 1 1 d . . .
H44A H 0.8182 1.0878 0.5721 0.067 Uiso 1 1 calc R A .
C45 C 0.8685(4) 1.1590(2) 0.6298(3) 0.0809(14) Uani 1 1 d . A .
H45A H 0.8563 1.1897 0.5991 0.097 Uiso 1 1 calc R . .
C46 C 0.9089(5) 1.1737(3) 0.6910(4) 0.106(2) Uani 1 1 d . . .
H46A H 0.9230 1.2148 0.7023 0.127 Uiso 1 1 calc R A .
C47 C 0.9285(6) 1.1289(4) 0.7350(3) 0.119(2) Uani 1 1 d . A .
H47A H 0.9578 1.1390 0.7766 0.143 Uiso 1 1 calc R . .
C48 C 0.9051(4) 1.0684(3) 0.7184(2) 0.0847(15) Uani 1 1 d . . .
H48A H 0.9182 1.0378 0.7492 0.102 Uiso 1 1 calc R A .
C49 C 0.891(2) 0.8604(8) 0.6803(10) 0.064(5) Uani 0.556(16) 1 d P A 1
H49A H 0.9277 0.8838 0.7167 0.077 Uiso 0.556(16) 1 calc PR A 1
H49B H 0.7988 0.8587 0.6806 0.077 Uiso 0.556(16) 1 calc PR A 1
C50 C 0.9501(10) 0.7955(6) 0.6779(10) 0.112(6) Uani 0.556(16) 1 d P A 1
H50A H 1.0210 0.7916 0.7105 0.135 Uiso 0.556(16) 1 calc PR A 1
H50B H 0.8867 0.7645 0.6855 0.135 Uiso 0.556(16) 1 calc PR A 1
C51 C 0.9932(11) 0.7863(5) 0.6177(7) 0.082(4) Uiso 0.556(16) 1 d P A 1
H51A H 0.9251 0.7726 0.5867 0.098 Uiso 0.556(16) 1 calc PR A 1
H51B H 1.0639 0.7574 0.6192 0.098 Uiso 0.556(16) 1 calc PR A 1
C52 C 1.0345(10) 0.8507(5) 0.6053(7) 0.077(3) Uiso 0.556(16) 1 d P A 1
H52A H 1.1088 0.8619 0.6339 0.092 Uiso 0.556(16) 1 calc PR A 1
H52B H 1.0556 0.8550 0.5620 0.092 Uiso 0.556(16) 1 calc PR A 1
C49A C 0.908(3) 0.8439(12) 0.6609(12) 0.062(5) Uani 0.444(16) 1 d PU A 2
H49C H 0.8246 0.8521 0.6756 0.075 Uiso 0.444(16) 1 calc PR A 2
H49D H 0.9715 0.8473 0.6969 0.075 Uiso 0.444(16) 1 calc PR A 2
C50A C 0.9091(16) 0.7795(5) 0.6344(8) 0.075(5) Uani 0.444(16) 1 d PU A 2
H50C H 0.9347 0.7494 0.6672 0.090 Uiso 0.444(16) 1 calc PR A 2
H50D H 0.8265 0.7680 0.6133 0.090 Uiso 0.444(16) 1 calc PR A 2
C51A C 1.0131(9) 0.7864(4) 0.5859(7) 0.057(3) Uiso 0.444(16) 1 d PU A 2
H51C H 0.9814 0.7694 0.5450 0.069 Uiso 0.444(16) 1 calc PR A 2
H51D H 1.0906 0.7645 0.6012 0.069 Uiso 0.444(16) 1 calc PR A 2
C52A C 1.0392(8) 0.8539(4) 0.5802(6) 0.043(3) Uiso 0.444(16) 1 d PU A 2
H52C H 1.1237 0.8640 0.6000 0.051 Uiso 0.444(16) 1 calc PR A 2
H52D H 1.0337 0.8663 0.5361 0.051 Uiso 0.444(16) 1 calc PR A 2
Li1' Li 0.2559(5) 0.9533(3) 0.0909(3) 0.0430(14) Uani 1 1 d . . .
Li2' Li 0.0572(5) 0.8924(3) 0.0846(2) 0.0423(14) Uani 1 1 d . . .
Li3' Li 0.1766(5) 0.9062(3) -0.0135(3) 0.0437(13) Uani 1 1 d . . .
Li4' Li 0.0587(4) 0.9943(3) 0.0272(2) 0.0401(13) Uani 1 1 d . . .
O1' O 0.22737(18) 0.98952(11) 0.00539(9) 0.0406(5) Uani 1 1 d . . .
O2' O 0.09127(18) 0.97775(10) 0.11554(9) 0.0416(6) Uani 1 1 d . . .
O3' O 0.22523(18) 0.87019(11) 0.06888(9) 0.0411(6) Uani 1 1 d . . .
O4' O -0.00639(17) 0.91317(10) 0.00029(10) 0.0391(5) Uani 1 1 d . . .
N1' N 0.4325(2) 1.00378(14) 0.10157(13) 0.0479(8) Uani 1 1 d . . .
N2' N -0.0344(2) 0.87168(14) 0.16585(12) 0.0442(7) Uani 1 1 d . . .
N3' N 0.2606(2) 0.82612(13) -0.05129(12) 0.0448(7) Uani 1 1 d . . .
N4' N -0.0877(3) 1.03451(13) -0.02931(14) 0.0489(8) Uani 1 1 d . . .
C1' C 0.4407(3) 1.02463(17) 0.03567(15) 0.0455(9) Uani 1 1 d . . .
H1'A H 0.4932 1.0621 0.0366 0.055 Uiso 1 1 calc R . .
C2' C 0.4981(3) 0.97746(18) -0.00465(18) 0.0557(10) Uani 1 1 d . . .
H2'1 H 0.5799 0.9650 0.0154 0.084 Uiso 1 1 calc R . .
H2'2 H 0.5086 0.9950 -0.0454 0.084 Uiso 1 1 calc R . .
H2'3 H 0.4427 0.9422 -0.0098 0.084 Uiso 1 1 calc R . .
C3' C 0.3056(3) 1.04058(17) 0.00629(15) 0.0381(8) Uani 1 1 d . . .
C4' C 0.3119(3) 1.07093(17) -0.05657(16) 0.0425(9) Uani 1 1 d . . .
C5' C 0.2709(3) 1.04176(19) -0.11186(17) 0.0530(10) Uani 1 1 d . . .
H5'A H 0.2399 1.0016 -0.1105 0.064 Uiso 1 1 calc R . .
C6' C 0.2744(4) 1.0703(2) -0.16953(19) 0.0661(12) Uani 1 1 d . . .
H6'A H 0.2434 1.0500 -0.2066 0.079 Uiso 1 1 calc R . .
C7' C 0.3228(4) 1.1279(3) -0.1723(2) 0.0767(14) Uani 1 1 d . . .
H7'A H 0.3261 1.1473 -0.2113 0.092 Uiso 1 1 calc R . .
C8' C 0.3665(4) 1.1573(2) -0.1184(3) 0.0775(13) Uani 1 1 d . . .
H8'A H 0.4012 1.1967 -0.1205 0.093 Uiso 1 1 calc R . .
C9' C 0.3603(3) 1.13004(19) -0.0609(2) 0.0614(11) Uani 1 1 d . . .
H9'A H 0.3890 1.1514 -0.0242 0.074 Uiso 1 1 calc R . .
C10' C 0.4194(4) 1.0562(2) 0.14419(17) 0.0606(11) Uani 1 1 d . . .
H10C H 0.3343 1.0738 0.1376 0.073 Uiso 1 1 calc R . .
H10D H 0.4816 1.0881 0.1375 0.073 Uiso 1 1 calc R . .
C11' C 0.4433(5) 1.0294(2) 0.20906(19) 0.0788(13) Uani 1 1 d . . .
H11C H 0.3635 1.0178 0.2254 0.095 Uiso 1 1 calc R . .
H11D H 0.4878 1.0587 0.2379 0.095 Uiso 1 1 calc R . .
C12' C 0.5247(4) 0.9734(2) 0.20083(18) 0.0718(12) Uani 1 1 d . . .
H12C H 0.4815 0.9362 0.2126 0.086 Uiso 1 1 calc R . .
H12D H 0.6057 0.9767 0.2267 0.086 Uiso 1 1 calc R . .
C13' C 0.5451(3) 0.9724(2) 0.13111(18) 0.0624(11) Uani 1 1 d . . .
H13C H 0.6225 0.9942 0.1233 0.075 Uiso 1 1 calc R . .
H13D H 0.5499 0.9304 0.1157 0.075 Uiso 1 1 calc R . .
C14' C -0.0024(3) 0.92882(17) 0.20112(16) 0.0450(9) Uani 1 1 d . . .
C15' C 0.1258(3) 0.92585(19) 0.23897(17) 0.0613(11) Uani 1 1 d . . .
H15D H 0.1237 0.8953 0.2717 0.092 Uiso 1 1 calc R . .
H15E H 0.1457 0.9654 0.2578 0.092 Uiso 1 1 calc R . .
H15F H 0.1898 0.9150 0.2116 0.092 Uiso 1 1 calc R . .
C16' C -0.0072(3) 0.98189(17) 0.15354(14) 0.0385(8) Uani 1 1 d . . .
C17' C -0.0177(3) 1.04364(17) 0.18430(15) 0.0430(9) Uani 1 1 d . . .
C18' C 0.0686(4) 1.0895(2) 0.1783(2) 0.0632(11) Uani 1 1 d . . .
H18B H 0.1402 1.0816 0.1570 0.076 Uiso 1 1 calc R . .
C19' C 0.0521(4) 1.1474(2) 0.2034(2) 0.0808(14) Uani 1 1 d . . .
H19B H 0.1109 1.1786 0.1982 0.097 Uiso 1 1 calc R . .
C20' C -0.0506(5) 1.1584(2) 0.2358(2) 0.0767(13) Uani 1 1 d . . .
H20B H -0.0605 1.1968 0.2544 0.092 Uiso 1 1 calc R . .
C21' C -0.1390(5) 1.1135(3) 0.2409(2) 0.0821(14) Uani 1 1 d . . .
H21B H -0.2116 1.1217 0.2614 0.098 Uiso 1 1 calc R . .
C22' C -0.1219(4) 1.0571(2) 0.21645(19) 0.0691(12) Uani 1 1 d . . .
H22B H -0.1820 1.0264 0.2214 0.083 Uiso 1 1 calc R . .
C23' C -0.0061(3) 0.81452(18) 0.20142(18) 0.0581(11) Uani 1 1 d . . .
H23C H -0.0360 0.8168 0.2432 0.070 Uiso 1 1 calc R . .
H23D H 0.0849 0.8059 0.2058 0.070 Uiso 1 1 calc R . .
C24' C -0.0780(4) 0.7665(2) 0.1617(2) 0.0724(12) Uani 1 1 d . . .
H24C H -0.0975 0.7311 0.1871 0.087 Uiso 1 1 calc R . .
H24D H -0.0291 0.7527 0.1278 0.087 Uiso 1 1 calc R . .
C25' C -0.1993(4) 0.7992(2) 0.1353(2) 0.0678(12) Uani 1 1 d . . .
H25C H -0.2179 0.7907 0.0905 0.081 Uiso 1 1 calc R . .
H25D H -0.2714 0.7861 0.1573 0.081 Uiso 1 1 calc R . .
C26' C -0.1718(3) 0.8665(2) 0.14654(18) 0.0576(10) Uani 1 1 d . . .
H26C H -0.1944 0.8900 0.1081 0.069 Uiso 1 1 calc R . .
H26D H -0.2207 0.8822 0.1796 0.069 Uiso 1 1 calc R . .
C27' C 0.3222(3) 0.79565(17) 0.00508(16) 0.0454(9) Uani 1 1 d . . .
H27A H 0.3214 0.7510 -0.0028 0.054 Uiso 1 1 calc R . .
C28' C 0.4593(3) 0.8152(2) 0.02151(18) 0.0594(11) Uani 1 1 d . . .
H28D H 0.5061 0.8099 -0.0148 0.089 Uiso 1 1 calc R . .
H28E H 0.4972 0.7903 0.0558 0.089 Uiso 1 1 calc R . .
H28F H 0.4618 0.8579 0.0340 0.089 Uiso 1 1 calc R . .
C29' C 0.2425(3) 0.80812(17) 0.06070(15) 0.0406(8) Uani 1 1 d . . .
C30' C 0.2970(3) 0.77534(17) 0.11976(16) 0.0418(9) Uani 1 1 d . . .
C31' C 0.3571(3) 0.80721(19) 0.16935(17) 0.0553(10) Uani 1 1 d . . .
H31B H 0.3652 0.8499 0.1665 0.066 Uiso 1 1 calc R . .
C32' C 0.4057(4) 0.7776(2) 0.22327(19) 0.0672(12) Uani 1 1 d . . .
H32B H 0.4470 0.8003 0.2564 0.081 Uiso 1 1 calc R . .
C33' C 0.3942(4) 0.7156(3) 0.2290(2) 0.0728(13) Uani 1 1 d . . .
H33B H 0.4266 0.6958 0.2660 0.087 Uiso 1 1 calc R . .
C34' C 0.3353(4) 0.6829(2) 0.1803(2) 0.0787(13) Uani 1 1 d . . .
H34B H 0.3273 0.6402 0.1834 0.094 Uiso 1 1 calc R . .
C35' C 0.2874(4) 0.7131(2) 0.12625(19) 0.0627(11) Uani 1 1 d . . .
H35B H 0.2470 0.6902 0.0930 0.075 Uiso 1 1 calc R . .
C36' C 0.1496(4) 0.7910(2) -0.07934(17) 0.0640(11) Uani 1 1 d . . .
H36C H 0.0771 0.7969 -0.0550 0.077 Uiso 1 1 calc R . .
H36D H 0.1694 0.7472 -0.0803 0.077 Uiso 1 1 calc R . .
C37' C 0.1209(4) 0.8154(2) -0.14492(18) 0.0732(12) Uani 1 1 d . . .
H37C H 0.0470 0.8425 -0.1474 0.088 Uiso 1 1 calc R . .
H37D H 0.1039 0.7819 -0.1749 0.088 Uiso 1 1 calc R . .
C38' C 0.2385(4) 0.8506(2) -0.15878(18) 0.0731(13) Uani 1 1 d . . .
H38C H 0.2663 0.8384 -0.1993 0.088 Uiso 1 1 calc R . .
H38D H 0.2231 0.8947 -0.1591 0.088 Uiso 1 1 calc R . .
C39' C 0.3359(4) 0.8327(2) -0.10509(18) 0.0655(11) Uani 1 1 d . . .
H39C H 0.3776 0.7942 -0.1141 0.079 Uiso 1 1 calc R . .
H39D H 0.4003 0.8647 -0.0973 0.079 Uiso 1 1 calc R . .
C40' C -0.1311(3) 0.98171(17) -0.06939(15) 0.0452(9) Uani 1 1 d . . .
C41' C -0.0494(4) 0.9718(2) -0.12286(17) 0.0651(11) Uani 1 1 d . . .
H41D H -0.0551 1.0073 -0.1501 0.098 Uiso 1 1 calc R . .
H41E H -0.0788 0.9359 -0.1466 0.098 Uiso 1 1 calc R . .
H41F H 0.0379 0.9658 -0.1060 0.098 Uiso 1 1 calc R . .
C42' C -0.1291(3) 0.92470(16) -0.02683(15) 0.0392(8) Uani 1 1 d . . .
C45' C -0.2162(4) 0.75856(19) -0.0587(2) 0.0657(12) Uani 1 1 d . . .
H45B H -0.1950 0.7206 -0.0399 0.079 Uiso 1 1 calc R . .
C46' C -0.3027(4) 0.7611(2) -0.1106(2) 0.0666(12) Uani 1 1 d . . .
H46B H -0.3382 0.7250 -0.1286 0.080 Uiso 1 1 calc R . .
C47' C -0.3364(3) 0.8170(2) -0.1357(2) 0.0672(12) Uani 1 1 d . . .
H47B H -0.3971 0.8195 -0.1706 0.081 Uiso 1 1 calc R . .
C48' C -0.2814(3) 0.8702(2) -0.10992(17) 0.0551(10) Uani 1 1 d . . .
H48B H -0.3066 0.9082 -0.1275 0.066 Uiso 1 1 calc R . .
C43' C -0.1903(3) 0.86849(17) -0.05901(15) 0.0422(9) Uani 1 1 d . . .
C44' C -0.1603(3) 0.81131(18) -0.03404(18) 0.0524(10) Uani 1 1 d . . .
H44B H -0.0998 0.8084 0.0009 0.063 Uiso 1 1 calc R . .
C49' C -0.0493(4) 1.08955(18) -0.0628(2) 0.0650(12) Uani 1 1 d . . .
H49E H -0.1138 1.1013 -0.0965 0.078 Uiso 1 1 calc R . .
H49F H 0.0315 1.0832 -0.0804 0.078 Uiso 1 1 calc R . .
C50' C -0.0373(4) 1.1368(2) -0.0108(2) 0.0792(14) Uani 1 1 d . . .
H50E H -0.0482 1.1782 -0.0280 0.095 Uiso 1 1 calc R . .
H50F H 0.0456 1.1341 0.0135 0.095 Uiso 1 1 calc R . .
C51' C -0.1434(4) 1.1211(2) 0.0299(2) 0.0750(13) Uani 1 1 d . . .
H51E H -0.1116 1.1203 0.0744 0.090 Uiso 1 1 calc R . .
H51F H -0.2124 1.1509 0.0238 0.090 Uiso 1 1 calc R . .
C52' C -0.1877(3) 1.05816(18) 0.00767(19) 0.0590(10) Uani 1 1 d . . .
H52E H -0.1982 1.0314 0.0435 0.071 Uiso 1 1 calc R . .
H52F H -0.2686 1.0609 -0.0184 0.071 Uiso 1 1 calc R . .
H29 H 0.324(3) 0.9789(15) 0.5583(12) 0.034(8) Uiso 1 1 d . . .
H16' H -0.092(3) 0.9777(16) 0.1273(14) 0.050(9) Uiso 1 1 d . . .
H1 H 0.389(3) 0.7589(15) 0.5408(13) 0.037(9) Uiso 1 1 d . . .
H3' H 0.275(2) 1.0732(14) 0.0329(13) 0.027(8) Uiso 1 1 d . . .
H29' H 0.154(3) 0.7887(13) 0.0479(12) 0.031(7) Uiso 1 1 d . . .
H40' H -0.221(3) 0.9899(16) -0.0885(14) 0.051(9) Uiso 1 1 d . . .
H16 H 0.612(3) 0.9216(14) 0.3872(13) 0.034(8) Uiso 1 1 d . . .
H14' H -0.066(3) 0.9356(15) 0.2306(15) 0.045(9) Uiso 1 1 d . . .
H42' H -0.187(3) 0.9343(13) 0.0098(14) 0.034(8) Uiso 1 1 d . . .
H3 H 0.403(3) 0.8545(14) 0.5944(13) 0.038(8) Uiso 1 1 d . . .
H27 H 0.337(3) 1.0690(16) 0.6159(14) 0.050(9) Uiso 1 1 d . . .

loop_
_atom_site_aniso_label
_atom_site_aniso_U_11
_atom_site_aniso_U_22
_atom_site_aniso_U_33
_atom_site_aniso_U_23
_atom_site_aniso_U_13
_atom_site_aniso_U_12
Li1 0.040(3) 0.039(4) 0.046(3) 0.001(3) 0.010(3) -0.003(3)
Li2 0.035(3) 0.040(4) 0.044(3) 0.002(3) 0.008(2) 0.001(3)
Li3 0.034(3) 0.041(3) 0.042(3) -0.005(3) 0.009(2) -0.004(3)
Li4 0.034(3) 0.047(4) 0.045(3) 0.006(3) 0.005(2) 0.008(3)
O1 0.0376(11) 0.0353(13) 0.0410(12) -0.0021(10) 0.0069(10) -0.0061(11)
O2 0.0403(12) 0.0450(15) 0.0355(13) 0.0027(11) 0.0134(10) 0.0058(11)
O3 0.0271(10) 0.0423(14) 0.0441(12) -0.0042(11) 0.0057(9) 0.0035(10)
O4 0.0286(10) 0.0433(15) 0.0413(12) 0.0018(11) -0.0017(10) -0.0045(10)
N1 0.0379(15) 0.0436(18) 0.0407(16) -0.0046(14) 0.0039(13) -0.0011(14)
N2 0.0393(15) 0.0424(19) 0.0452(16) 0.0057(14) 0.0059(13) -0.0036(14)
N3 0.0439(15) 0.0391(18) 0.0397(16) -0.0023(14) 0.0111(13) -0.0042(14)
N4 0.0318(15) 0.053(2) 0.090(2) 0.0176(19) -0.0029(16) 0.0041(15)
C1 0.0403(19) 0.035(2) 0.050(2) -0.0045(18) 0.0073(17) -0.0078(18)
C2 0.064(2) 0.047(3) 0.055(2) -0.0135(18) 0.0023(19) 0.009(2)
C3 0.0340(18) 0.032(2) 0.045(2) -0.0001(16) 0.0073(15) -0.0033(17)
C4 0.051(2) 0.038(2) 0.0405(19) -0.0017(17) 0.0054(18) -0.0091(18)
C5 0.063(3) 0.060(3) 0.060(2) 0.014(2) -0.006(2) -0.011(2)
C6 0.088(3) 0.076(4) 0.076(3) 0.012(3) -0.027(3) -0.001(3)
C7 0.132(5) 0.052(3) 0.055(3) 0.006(2) -0.001(3) -0.030(3)
C8 0.095(3) 0.053(3) 0.062(3) 0.007(2) 0.023(3) -0.022(3)
C9 0.066(2) 0.042(2) 0.056(2) -0.002(2) 0.014(2) -0.012(2)
C10 0.050(2) 0.064(3) 0.049(2) -0.017(2) 0.0085(18) -0.007(2)
C11 0.063(2) 0.096(4) 0.050(2) -0.003(2) -0.006(2) 0.003(2)
C12 0.053(2) 0.084(3) 0.072(3) 0.001(2) -0.018(2) -0.001(2)
C13 0.0382(19) 0.057(3) 0.060(2) -0.0072(19) 0.0073(18) 0.0028(18)
C14 0.0408(18) 0.061(3) 0.0376(18) 0.0021(18) 0.0089(16) 0.0002(19)
C15 0.0368(19) 0.073(3) 0.100(3) -0.001(3) 0.020(2) 0.000(2)
C16 0.0310(18) 0.048(2) 0.0367(19) 0.0006(17) 0.0063(16) 0.0038(17)
C17 0.0425(19) 0.051(3) 0.042(2) -0.0005(18) 0.0155(17) 0.0051(18)
C18 0.070(2) 0.064(3) 0.052(2) -0.005(2) 0.016(2) 0.016(2)
C19 0.082(3) 0.064(3) 0.086(3) 0.000(3) 0.026(3) 0.030(3)
C20 0.086(3) 0.062(3) 0.089(4) -0.024(3) 0.035(3) 0.008(3)
C21 0.076(3) 0.071(4) 0.068(3) -0.029(3) 0.027(2) -0.009(3)
C22 0.060(2) 0.065(3) 0.047(2) -0.006(2) 0.0126(19) -0.006(2)
C23 0.052(2) 0.054(3) 0.061(2) 0.009(2) -0.0017(19) 0.005(2)
C24 0.073(3) 0.050(3) 0.082(3) 0.019(2) 0.005(2) 0.003(2)
C25 0.094(3) 0.048(3) 0.072(3) 0.006(2) 0.001(2) -0.008(3)
C26 0.056(2) 0.061(3) 0.063(2) 0.007(2) 0.0055(19) -0.014(2)
C27 0.0370(18) 0.034(2) 0.044(2) -0.0015(17) 0.0081(16) 0.0045(17)
C28 0.055(2) 0.039(2) 0.051(2) -0.0005(18) 0.0020(18) -0.0059(18)
C29 0.0275(16) 0.038(2) 0.051(2) 0.0006(17) 0.0103(16) 0.0002(17)
C30 0.0264(16) 0.040(2) 0.055(2) 0.0037(18) 0.0046(16) -0.0012(17)
C31 0.046(2) 0.080(3) 0.051(2) 0.004(2) -0.0026(19) 0.005(2)
C32 0.063(3) 0.115(4) 0.057(3) 0.008(3) -0.007(2) 0.003(3)
C33 0.050(2) 0.089(4) 0.089(4) 0.030(3) -0.018(3) -0.005(3)
C34 0.055(2) 0.059(3) 0.097(4) 0.015(3) -0.007(3) 0.013(2)
C35 0.049(2) 0.058(3) 0.071(3) 0.008(2) -0.001(2) 0.011(2)
C36 0.059(2) 0.056(3) 0.044(2) -0.007(2) 0.0059(18) 0.003(2)
C37 0.078(3) 0.079(3) 0.049(2) 0.003(2) 0.007(2) 0.005(3)
C38 0.096(3) 0.066(3) 0.052(2) 0.012(2) 0.021(2) 0.003(3)
C39 0.063(2) 0.049(3) 0.054(2) 0.0024(19) 0.0255(19) -0.006(2)
C40 0.0361(19) 0.060(3) 0.060(2) 0.008(2) -0.0083(18) -0.0046(19)
C41 0.0377(18) 0.074(3) 0.096(3) 0.007(3) 0.025(2) -0.003(2)
C42 0.0334(17) 0.059(3) 0.0357(18) 0.0034(18) 0.0009(16) -0.0072(18)
C43 0.0366(18) 0.064(3) 0.045(2) -0.007(2) 0.0026(17) -0.0109(19)
C44 0.040(2) 0.053(3) 0.073(3) -0.009(2) -0.0027(19) -0.0077(19)
C45 0.052(2) 0.060(3) 0.129(4) -0.010(3) 0.000(3) -0.010(2)
C46 0.081(3) 0.092(5) 0.145(6) -0.067(5) 0.021(4) -0.032(3)
C47 0.124(5) 0.148(7) 0.088(4) -0.064(5) 0.022(4) -0.065(5)
C48 0.096(3) 0.101(4) 0.057(3) -0.020(3) 0.003(2) -0.036(3)
C49 0.065(8) 0.043(9) 0.080(13) 0.018(6) -0.011(9) 0.001(7)
C50 0.090(7) 0.045(7) 0.186(16) 0.041(9) -0.065(8) -0.005(5)
C49A 0.057(8) 0.066(12) 0.066(12) 0.007(8) 0.011(8) 0.012(10)
C50A 0.085(9) 0.051(7) 0.092(10) 0.023(6) 0.029(7) 0.006(7)
Li1' 0.034(3) 0.047(4) 0.047(3) -0.001(3) 0.001(2) -0.003(3)
Li2' 0.038(3) 0.041(4) 0.047(3) 0.007(3) 0.002(3) 0.002(3)
Li3' 0.042(3) 0.040(4) 0.050(3) -0.004(3) 0.008(3) 0.000(3)
Li4' 0.035(3) 0.035(3) 0.050(3) 0.005(3) 0.005(2) 0.002(2)
O1' 0.0329(11) 0.0425(15) 0.0467(12) 0.0018(11) 0.0043(10) -0.0080(11)
O2' 0.0406(12) 0.0429(15) 0.0430(12) 0.0044(11) 0.0122(10) 0.0024(11)
O3' 0.0372(11) 0.0386(16) 0.0476(13) -0.0019(11) 0.0046(10) 0.0054(11)
O4' 0.0273(11) 0.0398(14) 0.0486(12) 0.0055(11) -0.0046(10) -0.0004(10)
N1' 0.0340(14) 0.053(2) 0.0548(18) -0.0017(16) -0.0037(13) -0.0039(14)
N2' 0.0410(15) 0.0418(19) 0.0501(16) 0.0096(15) 0.0058(13) 0.0028(14)
N3' 0.0440(16) 0.0455(19) 0.0464(16) -0.0019(15) 0.0126(14) -0.0003(15)
N4' 0.0457(16) 0.0333(19) 0.0660(19) 0.0120(16) -0.0030(15) -0.0008(14)
C1' 0.0316(17) 0.048(2) 0.057(2) -0.0011(19) 0.0085(17) -0.0075(17)
C2' 0.0383(17) 0.057(3) 0.073(2) -0.002(2) 0.0124(18) 0.0064(19)
C3' 0.0335(17) 0.034(2) 0.047(2) -0.0050(18) 0.0088(16) -0.0017(18)
C4' 0.0350(17) 0.040(2) 0.055(2) 0.0026(19) 0.0152(17) 0.0013(17)
C5' 0.055(2) 0.053(3) 0.055(2) 0.005(2) 0.0211(19) -0.001(2)
C6' 0.074(3) 0.072(4) 0.055(3) 0.003(2) 0.022(2) 0.007(3)
C7' 0.089(3) 0.071(4) 0.076(3) 0.029(3) 0.035(3) 0.025(3)
C8' 0.095(3) 0.043(3) 0.099(4) 0.020(3) 0.033(3) 0.003(2)
C9' 0.063(2) 0.044(3) 0.080(3) 0.006(2) 0.017(2) 0.002(2)
C10' 0.052(2) 0.071(3) 0.058(2) -0.016(2) 0.0001(19) -0.001(2)
C11' 0.087(3) 0.085(4) 0.061(3) -0.006(2) -0.010(2) 0.002(3)
C12' 0.068(3) 0.075(3) 0.067(3) 0.004(2) -0.019(2) -0.012(3)
C13' 0.0406(19) 0.067(3) 0.077(3) 0.001(2) -0.0078(19) 0.000(2)
C14' 0.047(2) 0.049(3) 0.0402(19) 0.0061(18) 0.0103(19) 0.0078(18)
C15' 0.067(2) 0.063(3) 0.052(2) 0.008(2) -0.006(2) 0.004(2)
C16' 0.0338(17) 0.044(2) 0.0375(18) 0.0052(17) 0.0047(17) -0.0002(16)
C17' 0.045(2) 0.046(3) 0.0383(18) 0.0056(18) 0.0033(17) 0.010(2)
C18' 0.050(2) 0.052(3) 0.087(3) -0.011(2) 0.004(2) 0.004(2)
C19' 0.069(3) 0.056(3) 0.113(4) -0.014(3) -0.014(3) -0.005(2)
C20' 0.096(4) 0.064(4) 0.068(3) -0.024(3) -0.005(3) 0.027(3)
C21' 0.112(4) 0.064(4) 0.077(3) 0.010(3) 0.044(3) 0.023(3)
C22' 0.085(3) 0.050(3) 0.078(3) 0.008(2) 0.038(2) 0.010(2)
C23' 0.053(2) 0.056(3) 0.066(2) 0.023(2) 0.0116(19) 0.003(2)
C24' 0.078(3) 0.047(3) 0.095(3) 0.014(2) 0.018(3) -0.010(2)
C25' 0.068(3) 0.065(3) 0.070(3) 0.017(2) 0.006(2) -0.017(2)
C26' 0.043(2) 0.063(3) 0.067(2) 0.013(2) 0.0051(18) -0.004(2)
C27' 0.0424(19) 0.038(2) 0.057(2) -0.0033(18) 0.0078(18) 0.0027(16)
C28' 0.043(2) 0.065(3) 0.072(2) 0.002(2) 0.0148(19) 0.003(2)
C29' 0.0334(18) 0.039(3) 0.049(2) 0.0001(17) 0.0015(16) 0.0011(17)
C30' 0.0322(17) 0.039(3) 0.054(2) 0.0026(19) 0.0019(17) 0.0032(17)
C31' 0.052(2) 0.050(3) 0.062(2) -0.001(2) -0.006(2) 0.010(2)
C32' 0.065(3) 0.073(4) 0.061(3) -0.002(2) -0.005(2) 0.014(2)
C33' 0.074(3) 0.082(4) 0.061(3) 0.024(3) 0.001(2) 0.017(3)
C34' 0.087(3) 0.053(3) 0.093(4) 0.026(3) -0.003(3) -0.003(3)
C35' 0.064(2) 0.052(3) 0.068(3) 0.007(2) -0.011(2) -0.006(2)
C36' 0.067(3) 0.065(3) 0.059(2) 0.001(2) 0.003(2) -0.013(2)
C37' 0.098(3) 0.067(3) 0.053(2) -0.003(2) 0.001(2) -0.012(3)
C38' 0.101(3) 0.069(3) 0.051(2) -0.008(2) 0.017(2) 0.002(3)
C39' 0.074(3) 0.060(3) 0.068(3) -0.007(2) 0.030(2) -0.005(2)
C40' 0.0383(19) 0.046(2) 0.050(2) 0.0104(19) -0.0051(17) 0.0016(18)
C41' 0.073(2) 0.066(3) 0.056(2) 0.021(2) 0.006(2) -0.003(2)
C42' 0.0318(17) 0.040(2) 0.045(2) 0.0019(18) -0.0003(17) -0.0002(16)
C45' 0.055(2) 0.045(3) 0.095(3) 0.001(2) -0.007(3) -0.002(2)
C46' 0.054(2) 0.054(3) 0.089(3) -0.018(3) -0.005(2) -0.009(2)
C47' 0.049(2) 0.073(4) 0.076(3) -0.010(3) -0.014(2) -0.003(2)
C48' 0.047(2) 0.053(3) 0.062(2) 0.000(2) -0.011(2) 0.001(2)
C43' 0.0315(17) 0.048(3) 0.047(2) 0.0033(19) 0.0016(17) 0.0014(17)
C44' 0.0398(19) 0.048(3) 0.066(2) 0.002(2) -0.0079(18) -0.006(2)
C49' 0.054(2) 0.045(3) 0.095(3) 0.025(2) 0.004(2) 0.003(2)
C50' 0.063(3) 0.041(3) 0.127(4) 0.004(3) -0.026(3) 0.000(2)
C51' 0.086(3) 0.048(3) 0.087(3) 0.004(2) -0.013(3) 0.011(2)
C52' 0.055(2) 0.049(3) 0.071(2) -0.001(2) -0.003(2) 0.009(2)

loop_
_atom_type_symbol
_atom_type_description
_atom_type_scat_dispersion_real
_atom_type_scat_dispersion_imag
_atom_type_scat_source
C C 0.0033 0.0000 'International Tables Vol C Tables 4.2.6.8 and 6.1.1.4'
H H 0.0000 0.0000 'International Tables Vol C Tables 4.2.6.8 and 6.1.1.4'
Li Li -0.0003 0.0000 'International Tables Vol C Tables 4.2.6.8 and 6.1.1.4'
N N 0.0061 0.0000 'International Tables Vol C Tables 4.2.6.8 and 6.1.1.4'
O O 0.0106 0.0000 'International Tables Vol C Tables 4.2.6.8 and 6.1.1.4'

loop_
_geom_angle_atom_site_label_1
_geom_angle_atom_site_label_2
_geom_angle_atom_site_label_3
_geom_angle
O2 Li1 O3 100.1(3)
O2 Li1 O1 97.8(2)
O3 Li1 O1 98.6(3)
O2 Li1 N1 125.6(3)
O3 Li1 N1 130.6(3)
O1 Li1 N1 93.2(2)
O2 Li1 Li3 94.7(2)
O3 Li1 Li3 50.58(19)
O1 Li1 Li3 49.22(18)
N1 Li1 Li3 130.4(3)
O2 Li1 Li4 48.14(17)
O3 Li1 Li4 97.9(3)
O1 Li1 Li4 50.25(17)
N1 Li1 Li4 125.3(3)
Li3 Li1 Li4 59.5(2)
O2 Li1 Li2 49.14(18)
O3 Li1 Li2 51.35(18)
O1 Li1 Li2 97.4(2)
N1 Li1 Li2 168.8(3)
Li3 Li1 Li2 60.5(2)
Li4 Li1 Li2 60.6(2)
O2 Li1 C3 124.5(3)
O3 Li1 C3 107.9(2)
O1 Li1 C3 32.42(12)
N1 Li1 C3 63.26(17)
Li3 Li1 C3 70.4(2)
Li4 Li1 C3 80.7(2)
Li2 Li1 C3 127.9(3)
O2 Li1 C1 119.7(3)
O3 Li1 C1 136.2(3)
O1 Li1 C1 60.67(17)
N1 Li1 C1 33.19(13)
Li3 Li1 C1 104.9(2)
Li4 Li1 C1 95.7(2)
Li2 Li1 C1 155.9(3)
C3 Li1 C1 34.55(12)
O4 Li2 O2 96.2(3)
O4 Li2 O3 96.5(2)
O2 Li2 O3 94.9(2)
O4 Li2 N2 135.7(3)
O2 Li2 N2 84.1(2)
O3 Li2 N2 127.8(3)
O4 Li2 Li1 94.5(2)
O2 Li2 Li1 47.63(18)
O3 Li2 Li1 47.64(17)
N2 Li2 Li1 116.3(3)
O4 Li2 Li3 47.73(16)
O2 Li2 Li3 92.4(2)
O3 Li2 Li3 49.32(16)
N2 Li2 Li3 175.3(3)
Li1 Li2 Li3 59.0(2)
O4 Li2 Li4 49.28(19)
O2 Li2 Li4 47.25(18)
O3 Li2 Li4 94.0(2)
N2 Li2 Li4 120.2(3)
Li1 Li2 Li4 59.2(2)
Li3 Li2 Li4 58.6(2)
O4 Li2 C16 120.8(3)
O2 Li2 C16 27.80(12)
O3 Li2 C16 103.2(2)
N2 Li2 C16 57.92(16)
Li1 Li2 C16 63.50(18)
Li3 Li2 C16 118.1(3)
Li4 Li2 C16 73.8(2)
O4 Li3 O1 101.0(3)
O4 Li3 O3 98.6(2)
O1 Li3 O3 99.3(2)
O4 Li3 N3 120.6(3)
O1 Li3 N3 135.3(3)
O3 Li3 N3 90.5(2)
O4 Li3 Li4 50.56(19)
O1 Li3 Li4 51.14(18)
O3 Li3 Li4 97.1(2)
N3 Li3 Li4 169.1(3)
O4 Li3 Li1 96.0(2)
O1 Li3 Li1 52.01(19)
O3 Li3 Li1 48.54(18)
N3 Li3 Li1 130.1(3)
Li4 Li3 Li1 60.5(2)
O4 Li3 Li2 48.12(17)
O1 Li3 Li2 99.5(2)
O3 Li3 Li2 51.04(17)
N3 Li3 Li2 119.7(3)
Li4 Li3 Li2 60.9(2)
Li1 Li3 Li2 60.5(2)
O4 Li3 C29 119.7(3)
O1 Li3 C29 113.2(2)
O3 Li3 C29 30.54(12)
N3 Li3 C29 61.21(17)
Li4 Li3 C29 127.3(2)
Li1 Li3 C29 71.83(19)
Li2 Li3 C29 77.4(2)
O4 Li3 C27 113.5(3)
O1 Li3 C27 141.1(3)
O3 Li3 C27 59.35(17)
N3 Li3 C27 32.24(13)
Li4 Li3 C27 151.8(3)
Li1 Li3 C27 104.9(2)
Li2 Li3 C27 90.9(2)
C29 Li3 C27 33.22(12)
O2 Li4 O4 96.3(3)
O2 Li4 O1 99.2(2)
O4 Li4 O1 97.5(2)
O2 Li4 N4 137.2(3)
O4 Li4 N4 84.0(2)
O1 Li4 N4 123.3(3)
O2 Li4 Li3 95.1(2)
O4 Li4 Li3 48.50(18)
O1 Li4 Li3 49.62(18)
N4 Li4 Li3 115.3(3)
O2 Li4 Li1 48.29(17)
O4 Li4 Li1 94.1(2)
O1 Li4 Li1 51.52(17)
N4 Li4 Li1 174.3(3)
Li3 Li4 Li1 60.0(2)
O2 Li4 Li2 48.90(18)
O4 Li4 Li2 47.69(18)
O1 Li4 Li2 98.0(2)
N4 Li4 Li2 121.2(3)
Li3 Li4 Li2 60.5(2)
Li1 Li4 Li2 60.2(2)
O2 Li4 C42 120.3(3)
O4 Li4 C42 27.53(12)
O1 Li4 C42 104.6(2)
N4 Li4 C42 57.65(17)
Li3 Li4 C42 64.25(18)
Li1 Li4 C42 119.6(2)
Li2 Li4 C42 73.8(2)
C3 O1 Li3 122.7(2)
C3 O1 Li4 156.3(3)
Li3 O1 Li4 79.2(2)
C3 O1 Li1 96.2(2)
Li3 O1 Li1 78.8(2)
Li4 O1 Li1 78.2(2)
C16 O2 Li4 155.4(2)
C16 O2 Li1 116.5(2)
Li4 O2 Li1 83.6(2)
C16 O2 Li2 111.2(2)
Li4 O2 Li2 83.8(2)
Li1 O2 Li2 83.2(2)
C29 O3 Li1 133.5(3)
C29 O3 Li3 103.6(2)
Li1 O3 Li3 80.9(2)
C29 O3 Li2 145.5(3)
Li1 O3 Li2 81.0(2)
Li3 O3 Li2 79.6(2)
C42 O4 Li3 117.7(2)
C42 O4 Li2 154.7(3)
Li3 O4 Li2 84.1(2)
C42 O4 Li4 111.6(3)
Li3 O4 Li4 80.9(2)
Li2 O4 Li4 83.0(2)
C10 N1 C13 102.8(3)
C10 N1 C1 115.0(3)
C13 N1 C1 111.8(2)
C10 N1 Li1 121.8(3)
C13 N1 Li1 109.5(3)
C1 N1 Li1 96.1(2)
C23 N2 C26 101.7(3)
C23 N2 C14 112.1(3)
C26 N2 C14 115.9(3)
C23 N2 Li2 105.1(2)
C26 N2 Li2 118.4(3)
C14 N2 Li2 103.4(2)
C36 N3 C39 102.4(2)
C36 N3 C27 114.2(3)
C39 N3 C27 113.8(2)
C36 N3 Li3 119.7(2)
C39 N3 Li3 107.0(3)
C27 N3 Li3 100.0(2)
C52 N4 C49A 85.4(11)
C52 N4 C40 115.2(5)
C49A N4 C40 123.5(9)
C52 N4 C49 102.1(8)
C49A N4 C49 21.3(10)
C40 N4 C49 103.8(6)
C52 N4 C52A 19.5(6)
C49A N4 C52A 101.9(10)
C40 N4 C52A 112.7(4)
C49 N4 C52A 120.4(8)
C52 N4 Li4 127.4(6)
C49A N4 Li4 102.4(13)
C40 N4 Li4 103.3(3)
C49 N4 Li4 101.9(8)
C52A N4 Li4 112.8(5)
N1 C1 C2 111.9(3)
N1 C1 C3 109.0(3)
C2 C1 C3 110.8(3)
N1 C1 Li1 50.66(19)
C2 C1 Li1 99.3(2)
C3 C1 Li1 68.7(2)
O1 C3 C4 115.9(3)
O1 C3 C1 111.7(3)
C4 C3 C1 109.0(3)
O1 C3 Li1 51.34(17)
C4 C3 Li1 166.8(3)
C1 C3 Li1 76.7(2)
C5 C4 C9 117.0(3)
C5 C4 C3 123.1(3)
C9 C4 C3 119.8(3)
C4 C5 C6 121.7(4)
C5 C6 C7 119.4(4)
C8 C7 C6 119.9(4)
C7 C8 C9 120.2(4)
C8 C9 C4 121.7(4)
N1 C10 C11 103.7(3)
C10 C11 C12 103.5(3)
C11 C12 C13 105.2(3)
N1 C13 C12 106.4(3)
N2 C14 C15 113.1(3)
N2 C14 C16 108.4(2)
C15 C14 C16 111.4(3)
O2 C16 C17 111.8(3)
O2 C16 C14 110.9(3)
C17 C16 C14 112.0(2)
O2 C16 Li2 40.95(17)
C17 C16 Li2 151.5(3)
C14 C16 Li2 80.0(2)
C18 C17 C22 116.6(4)
C18 C17 C16 122.1(3)
C22 C17 C16 121.3(3)
C17 C18 C19 121.5(4)
C20 C19 C18 121.3(4)
C19 C20 C21 118.2(4)
C20 C21 C22 120.5(4)
C21 C22 C17 121.8(4)
N2 C23 C24 105.2(3)
C23 C24 C25 103.7(3)
C24 C25 C26 105.2(3)
N2 C26 C25 104.5(3)
N3 C27 C28 111.3(3)
N3 C27 C29 108.6(3)
C28 C27 C29 110.8(3)
N3 C27 Li3 47.79(17)
C28 C27 Li3 99.1(2)
C29 C27 Li3 70.7(2)
O3 C29 C30 112.7(3)
O3 C29 C27 111.1(3)
C30 C29 C27 112.6(3)
O3 C29 Li3 45.90(16)
C30 C29 Li3 157.1(2)
C27 C29 Li3 76.0(2)
C31 C30 C35 116.9(3)
C31 C30 C29 119.1(3)
C35 C30 C29 124.0(3)
C30 C31 C32 121.6(4)
C33 C32 C31 120.6(4)
C34 C33 C32 118.6(4)
C33 C34 C35 121.2(4)
C34 C35 C30 121.1(4)
N3 C36 C37 104.0(3)
C36 C37 C38 105.0(3)
C37 C38 C39 104.9(3)
N3 C39 C38 103.9(3)
N4 C40 C41 112.4(3)
N4 C40 C42 108.0(3)
C41 C40 C42 109.9(3)
O4 C42 C43 114.1(3)
O4 C42 C40 110.6(3)
C43 C42 C40 110.2(3)
O4 C42 Li4 40.92(18)
C43 C42 Li4 152.8(3)
C40 C42 Li4 78.8(2)
C44 C43 C48 117.5(4)
C44 C43 C42 121.8(3)
C48 C43 C42 120.6(4)
C43 C44 C45 121.7(4)
C46 C45 C44 119.2(5)
C47 C46 C45 120.3(5)
C46 C47 C48 119.8(5)
C43 C48 C47 121.6(5)
C50 C49 N4 99.4(11)
C51 C50 C49 109.0(11)
C50 C51 C52 98.7(9)
N4 C52 C51 105.4(8)
N4 C49A C50A 111.3(14)
C51A C50A C49A 100.9(13)
C50A C51A C52A 106.8(8)
N4 C52A C51A 105.2(7)
O3' Li1' O2' 101.1(3)
O3' Li1' O1' 98.4(3)
O2' Li1' O1' 94.6(2)
O3' Li1' N1' 129.7(3)
O2' Li1' N1' 128.4(3)
O1' Li1' N1' 87.0(2)
O3' Li1' Li2' 49.45(19)
O2' Li1' Li2' 51.91(19)
O1' Li1' Li2' 96.4(2)
N1' Li1' Li2' 176.6(3)
O3' Li1' Li3' 49.95(19)
O2' Li1' Li3' 97.0(2)
O1' Li1' Li3' 48.80(19)
N1' Li1' Li3' 120.7(3)
Li2' Li1' Li3' 61.8(2)
O3' Li1' Li4' 95.3(2)
O2' Li1' Li4' 48.46(17)
O1' Li1' Li4' 47.51(17)
N1' Li1' Li4' 122.4(3)
Li2' Li1' Li4' 60.7(2)
Li3' Li1' Li4' 59.0(2)
O3' Li1' C3' 123.1(3)
O2' Li1' C3' 103.1(3)
O1' Li1' C3' 29.52(12)
N1' Li1' C3' 59.42(17)
Li2' Li1' C3' 123.9(2)
Li3' Li1' C3' 76.5(2)
Li4' Li1' C3' 66.39(19)
O3' Li2' O4' 98.3(3)
O3' Li2' O2' 98.8(2)
O4' Li2' O2' 97.3(3)
O3' Li2' N2' 126.8(3)
O4' Li2' N2' 132.4(3)
O2' Li2' N2' 90.6(2)
O3' Li2' Li1' 49.00(19)
O4' Li2' Li1' 98.2(3)
O2' Li2' Li1' 50.06(18)
N2' Li2' Li1' 121.6(3)
O3' Li2' Li4' 95.0(2)
O4' Li2' Li4' 50.00(18)
O2' Li2' Li4' 48.29(18)
N2' Li2' Li4' 127.4(3)
Li1' Li2' Li4' 60.8(2)
O3' Li2' Li3' 48.98(18)
O4' Li2' Li3' 50.28(18)
O2' Li2' Li3' 94.2(2)
N2' Li2' Li3' 174.1(3)
Li1' Li2' Li3' 59.9(2)
Li4' Li2' Li3' 58.5(2)
O3' Li2' C16' 126.7(3)
O4' Li2' C16' 105.7(2)
O2' Li2' C16' 32.20(12)
N2' Li2' C16' 61.65(18)
Li1' Li2' C16' 80.4(2)
Li4' Li2' C16' 68.2(2)
Li3' Li2' C16' 123.8(3)
O3' Li2' C14' 122.3(2)
O4' Li2' C14' 134.0(3)
O2' Li2' C14' 58.66(16)
N2' Li2' C14' 32.24(14)
Li1' Li2' C14' 93.7(2)
Li4' Li2' C14' 101.4(2)
Li3' Li2' C14' 151.8(3)
C16' Li2' C14' 33.41(12)
O3' Li2' C29' 26.99(13)
O4' Li2' C29' 100.0(2)
O2' Li2' C29' 124.8(2)
N2' Li2' C29' 113.4(2)
Li1' Li2' C29' 75.7(2)
Li4' Li2' C29' 117.0(2)
Li3' Li2' C29' 60.92(18)
C16' Li2' C29' 147.0(2)
C14' Li2' C29' 126.0(2)
O1' Li3' O3' 98.5(3)
O1' Li3' O4' 98.8(3)
O3' Li3' O4' 94.1(2)
O1' Li3' N3' 136.6(3)
O3' Li3' N3' 86.0(2)
O4' Li3' N3' 124.1(3)
O1' Li3' Li4' 48.66(18)
O3' Li3' Li4' 95.3(2)
O4' Li3' Li4' 50.43(18)
N3' Li3' Li4' 174.4(3)
O1' Li3' Li1' 50.9(2)
O3' Li3' Li1' 47.99(19)
O4' Li3' Li1' 94.8(2)
N3' Li3' Li1' 123.2(3)
Li4' Li3' Li1' 60.8(2)
O1' Li3' Li2' 95.1(3)
O3' Li3' Li2' 47.49(17)
O4' Li3' Li2' 47.59(17)
N3' Li3' Li2' 117.7(3)
Li4' Li3' Li2' 60.1(2)
Li1' Li3' Li2' 58.3(2)
O1' Li3' C29' 124.8(3)
O3' Li3' C29' 28.93(13)
O4' Li3' C29' 99.9(2)
N3' Li3' C29' 59.16(17)
Li4' Li3' C29' 120.8(3)
Li1' Li3' C29' 76.1(2)
Li2' Li3' C29' 63.27(19)
O1' Li4' O2' 98.6(2)
O1' Li4' O4' 101.0(3)
O2' Li4' O4' 98.3(3)
O1' Li4' N4' 123.5(3)
O2' Li4' N4' 135.0(3)
O4' Li4' N4' 89.4(2)
O1' Li4' Li3' 49.83(19)
O2' Li4' Li3' 98.7(3)
O4' Li4' Li3' 51.52(18)
N4' Li4' Li3' 119.7(3)
O1' Li4' Li2' 97.0(2)
O2' Li4' Li2' 50.94(19)
O4' Li4' Li2' 48.30(18)
N4' Li4' Li2' 127.9(3)
Li3' Li4' Li2' 61.4(2)
O1' Li4' Li1' 50.69(18)
O2' Li4' Li1' 49.32(17)
O4' Li4' Li1' 95.0(2)
N4' Li4' Li1' 173.3(3)
Li3' Li4' Li1' 60.2(2)
Li2' Li4' Li1' 58.5(2)
O1' Li4' C42' 122.9(3)
O2' Li4' C42' 111.9(2)
O4' Li4' C42' 30.34(12)
N4' Li4' C42' 60.26(16)
Li3' Li4' C42' 77.8(2)
Li2' Li4' C42' 70.9(2)
Li1' Li4' C42' 124.8(3)
O1' Li4' C40' 116.6(2)
O2' Li4' C40' 140.1(3)
O4' Li4' C40' 58.69(16)
N4' Li4' C40' 31.97(14)
Li3' Li4' C40' 90.9(2)
Li2' Li4' C40' 103.7(2)
Li1' Li4' C40' 150.3(3)
C42' Li4' C40' 32.93(12)
C3' O1' Li4' 122.0(3)
C3' O1' Li3' 156.1(3)
Li4' O1' Li3' 81.5(2)
C3' O1' Li1' 105.6(2)
Li4' O1' Li1' 81.8(2)
Li3' O1' Li1' 80.3(2)
C16' O2' Li4' 119.4(2)
C16' O2' Li1' 157.3(3)
Li4' O2' Li1' 82.2(2)
C16' O2' Li2' 97.6(2)
Li4' O2' Li2' 80.8(2)
Li1' O2' Li2' 78.0(2)
C29' O3' Li1' 161.7(2)
C29' O3' Li2' 114.2(3)
Li1' O3' Li2' 81.5(2)
C29' O3' Li3' 107.9(2)
Li1' O3' Li3' 82.1(2)
Li2' O3' Li3' 83.5(2)
C42' O4' Li2' 131.5(2)
C42' O4' Li4' 104.2(2)
Li2' O4' Li4' 81.7(2)
C42' O4' Li3' 146.4(3)
Li2' O4' Li3' 82.1(2)
Li4' O4' Li3' 78.1(2)
C13' N1' C10' 102.6(3)
C13' N1' C1' 115.5(3)
C10' N1' C1' 111.4(3)
C13' N1' Li1' 117.9(3)
C10' N1' Li1' 109.1(3)
C1' N1' Li1' 100.7(2)
C26' N2' C23' 102.9(3)
C26' N2' C14' 112.2(3)
C23' N2' C14' 115.1(3)
C26' N2' Li2' 107.7(3)
C23' N2' Li2' 121.1(3)
C14' N2' Li2' 97.9(2)
C39' N3' C27' 117.0(3)
C39' N3' C36' 101.8(3)
C27' N3' C36' 111.6(3)
C39' N3' Li3' 119.3(3)
C27' N3' Li3' 103.0(2)
C36' N3' Li3' 103.4(3)
C52' N4' C49' 102.8(3)
C52' N4' C40' 112.5(3)
C49' N4' C40' 115.9(3)
C52' N4' Li4' 111.9(3)
C49' N4' Li4' 113.8(3)
C40' N4' Li4' 100.4(3)
N1' C1' C2' 113.3(3)
N1' C1' C3' 108.4(2)
C2' C1' C3' 109.3(3)
O1' C3' C4' 114.8(3)
O1' C3' C1' 110.7(3)
C4' C3' C1' 110.0(3)
O1' C3' Li1' 44.86(17)
C4' C3' Li1' 158.8(3)
C1' C3' Li1' 78.7(2)
C5' C4' C9' 117.3(3)
C5' C4' C3' 121.7(3)
C9' C4' C3' 121.0(3)
C4' C5' C6' 121.6(4)
C7' C6' C5' 119.8(4)
C6' C7' C8' 119.8(4)
C7' C8' C9' 120.9(4)
C8' C9' C4' 120.7(4)
N1' C10' C11' 104.5(3)
C10' C11' C12' 104.6(3)
C11' C12' C13' 105.2(3)
N1' C13' C12' 103.1(3)
N2' C14' C15' 112.7(3)
N2' C14' C16' 107.8(3)
C15' C14' C16' 110.8(3)
N2' C14' Li2' 49.86(18)
C15' C14' Li2' 101.5(2)
C16' C14' Li2' 67.3(2)
O2' C16' C17' 113.9(3)
O2' C16' C14' 111.1(3)
C17' C16' C14' 112.5(3)
O2' C16' Li2' 50.15(19)
C17' C16' Li2' 163.9(2)
C14' C16' Li2' 79.3(2)
C18' C17' C22' 117.5(4)
C18' C17' C16' 122.2(3)
C22' C17' C16' 120.1(3)
C17' C18' C19' 121.1(4)
C20' C19' C18' 119.5(5)
C21' C20' C19' 120.0(4)
C22' C21' C20' 120.0(4)
C21' C22' C17' 121.8(4)
N2' C23' C24' 103.4(3)
C23' C24' C25' 104.1(3)
C26' C25' C24' 104.7(3)
N2' C26' C25' 106.7(3)
N3' C27' C28' 113.5(3)
N3' C27' C29' 108.6(3)
C28' C27' C29' 110.7(3)
O3' C29' C30' 113.7(3)
O3' C29' C27' 111.0(3)
C30' C29' C27' 111.4(3)
O3' C29' Li3' 43.14(17)
C30' C29' Li3' 156.1(3)
C27' C29' Li3' 79.5(2)
O3' C29' Li2' 38.82(16)
C30' C29' Li2' 112.2(2)
C27' C29' Li2' 135.0(2)
Li3' C29' Li2' 55.82(17)
C31' C30' C35' 117.2(3)
C31' C30' C29' 121.0(3)
C35' C30' C29' 121.7(3)
C30' C31' C32' 121.1(4)
C33' C32' C31' 120.7(4)
C34' C33' C32' 119.3(4)
C33' C34' C35' 119.5(4)
C30' C35' C34' 122.2(4)
N3' C36' C37' 105.9(3)
C36' C37' C38' 105.4(3)
C39' C38' C37' 103.5(3)
N3' C39' C38' 103.7(3)
N4' C40' C41' 112.3(3)
N4' C40' C42' 107.5(2)
C41' C40' C42' 110.8(3)
N4' C40' Li4' 47.62(18)
C41' C40' Li4' 98.7(2)
C42' C40' Li4' 70.7(2)
O4' C42' C43' 112.5(3)
O4' C42' C40' 110.5(3)
C43' C42' C40' 113.8(3)
O4' C42' Li4' 45.42(17)
C43' C42' Li4' 157.0(2)
C40' C42' Li4' 76.3(2)
C46' C45' C44' 120.4(4)
C47' C46' C45' 118.8(4)
C46' C47' C48' 120.5(4)
C43' C48' C47' 121.6(4)
C48' C43' C44' 116.4(3)
C48' C43' C42' 124.7(3)
C44' C43' C42' 118.8(3)
C45' C44' C43' 122.2(3)
N4' C49' C50' 101.8(3)
C49' C50' C51' 104.6(3)
C52' C51' C50' 104.4(4)
N4' C52' C51' 105.6(3)

loop_
_geom_bond_atom_site_label_1
_geom_bond_atom_site_label_2
_geom_bond_distance
Li1 O2 1.901(5)
Li1 O3 1.912(6)
Li1 O1 2.024(6)
Li1 N1 2.093(6)
Li1 Li3 2.519(7)
Li1 Li4 2.531(7)
Li1 Li2 2.556(8)
Li1 C3 2.576(6)
Li1 C1 2.690(7)
Li2 O4 1.913(5)
Li2 O2 1.947(6)
Li2 O3 2.021(5)
Li2 N2 2.204(6)
Li2 Li3 2.556(7)
Li2 Li4 2.568(8)
Li2 C16 2.768(6)
Li3 O4 1.902(5)
Li3 O1 1.944(6)
Li3 O3 1.971(6)
Li3 N3 2.062(6)
Li3 Li4 2.507(7)
Li3 C29 2.668(6)
Li3 C27 2.742(6)
Li4 O2 1.897(5)
Li4 O4 1.961(6)
Li4 O1 1.987(5)
Li4 N4 2.196(6)
Li4 C42 2.784(7)
O1 C3 1.390(4)
O2 C16 1.385(4)
O3 C29 1.394(4)
O4 C42 1.384(4)
N1 C10 1.476(4)
N1 C13 1.476(4)
N1 C1 1.481(4)
N2 C23 1.467(4)
N2 C26 1.474(5)
N2 C14 1.481(4)
N3 C36 1.477(4)
N3 C39 1.477(4)
N3 C27 1.486(4)
N4 C52 1.388(11)
N4 C49A 1.40(3)
N4 C40 1.476(5)
N4 C49 1.60(2)
N4 C52A 1.607(10)
C1 C2 1.523(5)
C1 C3 1.568(5)
C3 C4 1.510(5)
C4 C5 1.373(5)
C4 C9 1.390(5)
C5 C6 1.383(6)
C6 C7 1.391(7)
C7 C8 1.341(7)
C8 C9 1.380(5)
C10 C11 1.504(5)
C11 C12 1.513(6)
C12 C13 1.518(5)
C14 C15 1.526(5)
C14 C16 1.548(5)
C16 C17 1.522(5)
C17 C18 1.378(5)
C17 C22 1.387(5)
C18 C19 1.381(6)
C19 C20 1.365(6)
C20 C21 1.375(6)
C21 C22 1.380(6)
C23 C24 1.509(6)
C24 C25 1.521(6)
C25 C26 1.527(6)
C27 C28 1.513(5)
C27 C29 1.548(5)
C29 C30 1.537(5)
C30 C31 1.373(5)
C30 C35 1.386(5)
C31 C32 1.384(6)
C32 C33 1.377(7)
C33 C34 1.346(6)
C34 C35 1.391(6)
C36 C37 1.519(5)
C37 C38 1.518(6)
C38 C39 1.521(5)
C40 C41 1.520(5)
C40 C42 1.560(5)
C42 C43 1.513(5)
C43 C44 1.375(5)
C43 C48 1.383(5)
C44 C45 1.394(6)
C45 C46 1.377(8)
C46 C47 1.362(9)
C47 C48 1.387(8)
C49 C50 1.55(2)
C50 C51 1.424(17)
C51 C52 1.507(14)
C49A C50A 1.52(2)
C50A C51A 1.596(18)
C51A C52A 1.511(14)
Li1' O3' 1.898(6)
Li1' O2' 1.949(5)
Li1' O1' 1.991(6)
Li1' N1' 2.168(6)
Li1' Li2' 2.487(7)
Li1' Li3' 2.530(8)
Li1' Li4' 2.547(7)
Li1' C3' 2.718(7)
Li2' O3' 1.911(5)
Li2' O4' 1.919(6)
Li2' O2' 2.001(6)
Li2' N2' 2.125(6)
Li2' Li4' 2.544(8)
Li2' Li3' 2.575(8)
Li2' C16' 2.583(6)
Li2' C14' 2.753(6)
Li2' C29' 2.780(6)
Li3' O1' 1.931(6)
Li3' O3' 1.955(6)
Li3' O4' 2.000(5)
Li3' N3' 2.159(6)
Li3' Li4' 2.500(8)
Li3' C29' 2.721(7)
Li4' O1' 1.897(5)
Li4' O2' 1.924(5)
Li4' O4' 1.969(6)
Li4' N4' 2.072(6)
Li4' C42' 2.680(6)
Li4' C40' 2.759(6)
O1' C3' 1.391(4)
O2' C16' 1.389(3)
O3' C29' 1.383(4)
O4' C42' 1.397(4)
N1' C13' 1.468(4)
N1' C10' 1.480(5)
N1' C1' 1.495(4)
N2' C26' 1.482(4)
N2' C23' 1.479(5)
N2' C14' 1.482(5)
N3' C39' 1.473(4)
N3' C27' 1.475(4)
N3' C36' 1.484(5)
N4' C52' 1.479(5)
N4' C49' 1.479(5)
N4' C40' 1.485(5)
C1' C2' 1.511(5)
C1' C3' 1.549(4)
C3' C4' 1.509(5)
C4' C5' 1.378(5)
C4' C9' 1.398(5)
C5' C6' 1.388(5)
C6' C7' 1.365(6)
C7' C8' 1.363(6)
C8' C9' 1.375(6)
C10' C11' 1.507(6)
C11' C12' 1.518(6)
C12' C13' 1.531(5)
C14' C15' 1.516(5)
C14' C16' 1.542(5)
C16' C17' 1.512(5)
C17' C18' 1.372(5)
C17' C22' 1.390(5)
C18' C19' 1.394(6)
C19' C20' 1.369(6)
C20' C21' 1.370(7)
C21' C22' 1.360(6)
C23' C24' 1.511(6)
C24' C25' 1.532(6)
C25' C26' 1.515(6)
C27' C28' 1.525(5)
C27' C29' 1.552(5)
C29' C30' 1.519(5)
C30' C31' 1.375(5)
C30' C35' 1.373(5)
C31' C32' 1.380(5)
C32' C33' 1.367(6)
C33' C34' 1.366(6)
C34' C35' 1.386(6)
C36' C37' 1.507(5)
C37' C38' 1.520(6)
C38' C39' 1.521(6)
C40' C41' 1.518(5)
C40' C42' 1.543(5)
C42' C43' 1.524(5)
C45' C46' 1.373(6)
C45' C44' 1.379(5)
C46' C47' 1.369(6)
C47' C48' 1.391(6)
C48' C43' 1.386(5)
C43' C44' 1.385(5)
C49' C50' 1.517(6)
C50' C51' 1.530(6)
C51' C52' 1.516(6)
